data_2240899
loop_
_publ_author_name
'Mohandas, T.'
'Krishnan, K. Gokula'
'Balamurugan, S.'
'Harrison, William T. A.'
'Thanikachalam, V.'
'Sakthivel, P.'

_publ_section_title
;
 Crystal structure of
 (<i>E</i>)-4-(acetoxyimino)-<i>N</i>-allyl-3-isopropyl-2,6-diphenylpiperidine-1-carbothioamide
;
_journal_coeditor_code SU5159
_journal_issue 8
_journal_name_full 'Acta Crystallographica Section E'
_journal_page_first o542
_journal_page_last o543
_journal_paper_doi 10.1107/S2056989015012499
_journal_volume 71
_journal_year 2015
_chemical_formula_iupac 'C26 H32 N3 O2 S'
_chemical_formula_moiety 'C26 H32 N3 O2 S'
_chemical_formula_sum 'C26 H32 N3 O2 S'
_chemical_formula_weight 450.61
_chemical_name_systematic (<i>E</i>)-4-(Acetoxyimino)-<i>N</i>-allyl-3-isopropyl-2,6-diphenylpiperidine-1-carbothioamide
_space_group_IT_number 2
_symmetry_cell_setting triclinic
_symmetry_space_group_name_Hall '-P 1'
_symmetry_space_group_name_H-M 'P -1'
_atom_sites_solution_hydrogens geom
_atom_sites_solution_primary direct
_atom_sites_solution_secondary difmap
_audit_creation_method SHELXL-97
_cell_angle_alpha 82.161(2)
_cell_angle_beta 72.463(2)
_cell_angle_gamma 80.094(2)
_cell_formula_units_Z 4
_cell_length_a 12.0434(6)
_cell_length_b 14.0479(7)
_cell_length_c 15.2740(7)
_cell_measurement_reflns_used 6065
_cell_measurement_temperature 293(2)
_cell_measurement_theta_max 27.8
_cell_measurement_theta_min 1.5
_cell_volume 2417.4(2)
_computing_cell_refinement
;
SAINT (Bruker, 2008)
;
_computing_data_collection
;
APEX2 (Bruker, 2008)
;
_computing_data_reduction
;
SAINT (Bruker, 2008)
;
_computing_molecular_graphics
;
ORTEP-3 for Windows (Farrugia, 2012) and Mercury (Macrae <i>et al.</i>,
2008)
;
_computing_publication_material
;
SHELXL97 (Sheldrick, 2008) and  PLATON  (Spek, 2009)
;
_computing_structure_refinement
;
SHELXL97 (Sheldrick, 2008)
;
_computing_structure_solution
;
SHELXS97 (Sheldrick, 2008)
;
_diffrn_ambient_temperature 293(2)
_diffrn_measured_fraction_theta_full 0.992
_diffrn_measured_fraction_theta_max 0.992
_diffrn_measurement_device_type 'Bruker Kappa APEXII CCD'
_diffrn_measurement_method '\w & \f scans'
_diffrn_radiation_monochromator graphite
_diffrn_radiation_source 'fine-focus sealed tube'
_diffrn_radiation_type MoK\a
_diffrn_radiation_wavelength 0.71073
_diffrn_reflns_av_R_equivalents 0.0496
_diffrn_reflns_av_sigmaI/netI 0.0485
_diffrn_reflns_limit_h_max 15
_diffrn_reflns_limit_h_min -15
_diffrn_reflns_limit_k_max 18
_diffrn_reflns_limit_k_min -18
_diffrn_reflns_limit_l_max 19
_diffrn_reflns_limit_l_min -19
_diffrn_reflns_number 74637
_diffrn_reflns_theta_full 27.76
_diffrn_reflns_theta_max 27.76
_diffrn_reflns_theta_min 1.48
_exptl_absorpt_coefficient_mu 0.161
_exptl_absorpt_correction_T_max 0.962
_exptl_absorpt_correction_T_min 0.956
_exptl_absorpt_correction_type multi-scan
_exptl_absorpt_process_details
;
(SADABS; Bruker, 2008)
;
_exptl_crystal_colour colourless
_exptl_crystal_density_diffrn 1.238
_exptl_crystal_density_method 'not measured'
_exptl_crystal_description block
_exptl_crystal_F_000 964
_exptl_crystal_size_max 0.28
_exptl_crystal_size_mid 0.25
_exptl_crystal_size_min 0.24
_refine_diff_density_max 0.201
_refine_diff_density_min -0.302
_refine_ls_extinction_method none
_refine_ls_goodness_of_fit_ref 1.010
_refine_ls_hydrogen_treatment mixed
_refine_ls_matrix_type full
_refine_ls_number_parameters 627
_refine_ls_number_reflns 11303
_refine_ls_number_restraints 95
_refine_ls_restrained_S_all 1.040
_refine_ls_R_factor_all 0.1152
_refine_ls_R_factor_gt 0.0513
_refine_ls_shift/su_max 0.011
_refine_ls_shift/su_mean 0.000
_refine_ls_structure_factor_coef Fsqd
_refine_ls_weighting_details 'calc w=1/[\s^2^(Fo^2^)+(0.0677P)^2^+0.7862P] where P=(Fo^2^+2Fc^2^)/3'
_refine_ls_weighting_scheme calc
_refine_ls_wR_factor_gt 0.1249
_refine_ls_wR_factor_ref 0.1604
_reflns_number_gt 6065
_reflns_number_total 11303
_reflns_threshold_expression I>2\s(I)
_cod_data_source_file su5159sup1.cif
_cod_data_source_block I
_cod_database_code 2240899

loop_
_symmetry_equiv_pos_as_xyz
'x, y, z'
'-x, -y, -z'

loop_
_atom_site_type_symbol
_atom_site_label
_atom_site_fract_x
_atom_site_fract_y
_atom_site_fract_z
_atom_site_U_iso_or_equiv
_atom_site_adp_type
_atom_site_calc_flag
_atom_site_refinement_flags
_atom_site_occupancy
_atom_site_symmetry_multiplicity
_atom_site_disorder_assembly
_atom_site_disorder_group
C C1 0.9105(2) 0.32099(17) 0.16478(17) 0.0507(6) Uani d . 1 1 . .
H H1 0.8287 0.3293 0.1823 0.061 Uiso calc R 1 1 . .
C C2 0.9725(3) 0.25364(19) 0.1036(2) 0.0633(8) Uani d . 1 1 . .
H H2 0.9324 0.2168 0.0804 0.076 Uiso calc R 1 1 . .
C C3 1.0925(3) 0.2408(2) 0.0770(2) 0.0683(8) Uani d D 1 1 . .
H H3 1.1343 0.1960 0.0352 0.082 Uiso calc RD 1 1 . .
C C4 1.1506(3) 0.2938(2) 0.1119(2) 0.0667(8) Uani d . 1 1 . .
H H4 1.2324 0.2847 0.0942 0.080 Uiso calc R 1 1 . .
C C5 1.0897(2) 0.36117(18) 0.17329(18) 0.0547(7) Uani d . 1 1 . .
H H5 1.1309 0.3968 0.1967 0.066 Uiso calc R 1 1 . .
C C6 0.9681(2) 0.37629(16) 0.20043(15) 0.0417(5) Uani d . 1 1 . .
C C7 0.89826(19) 0.44604(16) 0.27222(15) 0.0392(5) Uani d . 1 1 . .
H H7 0.8778 0.4069 0.3315 0.047 Uiso calc R 1 1 . .
C C8 0.9660(2) 0.52357(16) 0.28425(15) 0.0399(5) Uani d . 1 1 . .
H H8 1.0386 0.4900 0.2970 0.048 Uiso calc R 1 1 . .
C C9 1.0005(2) 0.58243(16) 0.19294(16) 0.0395(5) Uani d . 1 1 . .
C C10 0.91584(19) 0.59734(17) 0.13728(15) 0.0410(5) Uani d . 1 1 . .
H H10C 0.9416 0.5511 0.0911 0.049 Uiso calc R 1 1 . .
H H10D 0.9167 0.6619 0.1053 0.049 Uiso calc R 1 1 . .
C C11 0.78957(19) 0.58593(15) 0.19437(15) 0.0375(5) Uani d . 1 1 . .
H H11 0.7606 0.6397 0.2337 0.045 Uiso calc R 1 1 . .
C C12 0.71303(19) 0.59543(16) 0.13010(15) 0.0401(5) Uani d . 1 1 . .
C C13 0.7182(2) 0.52189(19) 0.07671(17) 0.0521(6) Uani d . 1 1 . .
H H13 0.7692 0.4646 0.0799 0.063 Uiso calc R 1 1 . .
C C14 0.6473(3) 0.5337(2) 0.0187(2) 0.0649(8) Uani d . 1 1 . .
H H14 0.6510 0.4839 -0.0169 0.078 Uiso calc R 1 1 . .
C C15 0.5724(3) 0.6168(3) 0.0128(2) 0.0693(9) Uani d . 1 1 . .
H H15 0.5240 0.6233 -0.0256 0.083 Uiso calc R 1 1 . .
C C16 0.5684(2) 0.6911(2) 0.0636(2) 0.0647(8) Uani d . 1 1 . .
H H16 0.5182 0.7486 0.0588 0.078 Uiso calc R 1 1 . .
C C17 0.6389(2) 0.68083(19) 0.12238(17) 0.0514(6) Uani d . 1 1 . .
H H17 0.6362 0.7316 0.1566 0.062 Uiso calc R 1 1 . .
C C18 0.6830(2) 0.46800(16) 0.31361(15) 0.0403(5) Uani d . 1 1 A .
C C19 0.4683(8) 0.5160(16) 0.3750(7) 0.053(2) Uani d PDU 0.595(10) 1 A 1
H H19A 0.4331 0.5716 0.4101 0.063 Uiso calc PR 0.595(10) 1 A 1
H H19B 0.4745 0.4596 0.4185 0.063 Uiso calc PR 0.595(10) 1 A 1
C C20 0.3880(7) 0.5009(5) 0.3200(5) 0.067(2) Uani d PDU 0.595(10) 1 A 1
H H20A 0.3502 0.4453 0.3522 0.080 Uiso calc PR 0.595(10) 1 A 1
H H20B 0.3267 0.5564 0.3289 0.080 Uiso calc PR 0.595(10) 1 A 1
C C21 0.4136(8) 0.4887(7) 0.2373(5) 0.104(3) Uani d PDU 0.595(10) 1 A 1
H H21A 0.4909 0.4880 0.2007 0.125 Uiso calc PR 0.595(10) 1 A 1
H H21B 0.3555 0.4802 0.2116 0.125 Uiso calc PR 0.595(10) 1 A 1
C C19A 0.4655(11) 0.510(2) 0.3551(11) 0.051(4) Uani d PDU 0.405(10) 1 A 2
H H19C 0.4123 0.5689 0.3713 0.061 Uiso calc PR 0.405(10) 1 A 2
H H19D 0.4590 0.4656 0.4106 0.061 Uiso calc PR 0.405(10) 1 A 2
C C20A 0.4308(9) 0.4635(10) 0.2845(11) 0.091(4) Uani d PDU 0.405(10) 1 A 2
H H20C 0.4879 0.4773 0.2258 0.110 Uiso calc PR 0.405(10) 1 A 2
H H20D 0.4446 0.3940 0.2997 0.110 Uiso calc PR 0.405(10) 1 A 2
C C21A 0.3341(11) 0.4801(9) 0.2694(10) 0.106(4) Uani d PDU 0.405(10) 1 A 2
H H21C 0.2750 0.5242 0.3026 0.128 Uiso calc PR 0.405(10) 1 A 2
H H21D 0.3203 0.4486 0.2248 0.128 Uiso calc PR 0.405(10) 1 A 2
C C22 1.2102(2) 0.7154(2) 0.0584(2) 0.0602(7) Uani d . 1 1 . .
C C23 1.2409(3) 0.7429(2) 0.1369(3) 0.0814(10) Uani d . 1 1 . .
H H23A 1.2802 0.6870 0.1645 0.122 Uiso calc R 1 1 . .
H H23B 1.1705 0.7678 0.1816 0.122 Uiso calc R 1 1 . .
H H23C 1.2919 0.7919 0.1156 0.122 Uiso calc R 1 1 . .
C C24 0.9001(2) 0.58624(19) 0.36457(16) 0.0498(6) Uani d . 1 1 . .
H H24 0.8309 0.6245 0.3498 0.060 Uiso calc R 1 1 . .
C C25 0.9766(3) 0.6559(2) 0.3757(2) 0.0645(8) Uani d . 1 1 . .
H H25A 1.0491 0.6203 0.3833 0.097 Uiso calc R 1 1 . .
H H25B 0.9364 0.6904 0.4289 0.097 Uiso calc R 1 1 . .
H H25C 0.9928 0.7011 0.3219 0.097 Uiso calc R 1 1 . .
C C26 0.8580(3) 0.5234(2) 0.45414(18) 0.0724(9) Uani d . 1 1 . .
H H26A 0.9230 0.4782 0.4650 0.109 Uiso calc R 1 1 . .
H H26B 0.7983 0.4886 0.4497 0.109 Uiso calc R 1 1 . .
H H26C 0.8262 0.5639 0.5042 0.109 Uiso calc R 1 1 . .
N N1 0.78572(15) 0.49402(12) 0.25556(12) 0.0374(4) Uani d . 1 1 . .
N N2 0.58588(17) 0.53162(14) 0.31826(14) 0.0454(5) Uani d D 1 1 . .
H H2A 0.590(2) 0.5883(14) 0.2879(16) 0.054 Uiso d D 1 1 . .
N N3 1.10177(17) 0.60886(14) 0.16894(13) 0.0472(5) Uani d . 1 1 . .
S S1 0.67670(6) 0.35978(5) 0.37701(5) 0.0581(2) Uani d . 1 1 . .
O O1 1.12694(15) 0.65613(13) 0.07647(11) 0.0552(5) Uani d . 1 1 . .
O O2 1.2513(2) 0.74276(17) -0.02056(16) 0.0900(7) Uani d . 1 1 . .
C C1' 0.6907(2) 0.82056(17) 0.3903(2) 0.0532(7) Uani d . 1 1 . .
H H1' 0.6887 0.8288 0.3293 0.064 Uiso calc R 1 1 . .
C C2' 0.6264(2) 0.75463(19) 0.4523(3) 0.0675(8) Uani d . 1 1 . .
H H2' 0.5811 0.7192 0.4328 0.081 Uiso calc R 1 1 . .
C C3' 0.6291(3) 0.7414(2) 0.5415(2) 0.0749(9) Uani d . 1 1 . .
H H3' 0.5852 0.6977 0.5831 0.090 Uiso calc R 1 1 . .
C C4' 0.6960(3) 0.7921(2) 0.5697(2) 0.0745(9) Uani d . 1 1 . .
H H4' 0.6988 0.7822 0.6305 0.089 Uiso calc R 1 1 . .
C C5' 0.7601(2) 0.85848(19) 0.50909(18) 0.0578(7) Uani d . 1 1 . .
H H5' 0.8053 0.8930 0.5296 0.069 Uiso calc R 1 1 . .
C C6' 0.7578(2) 0.87428(16) 0.41834(16) 0.0420(5) Uani d . 1 1 . .
C C7' 0.8331(2) 0.94263(16) 0.34874(15) 0.0407(5) Uani d . 1 1 . .
H H7' 0.9052 0.9025 0.3168 0.049 Uiso calc R 1 1 . .
C C8' 0.8715(2) 1.01991(17) 0.39091(16) 0.0432(6) Uani d . 1 1 . .
H H8' 0.9098 0.9861 0.4369 0.052 Uiso calc R 1 1 . .
C C9' 0.7605(2) 1.08018(16) 0.44178(16) 0.0413(5) Uani d . 1 1 . .
C C10' 0.6601(2) 1.09540(17) 0.40145(15) 0.0419(5) Uani d . 1 1 . .
H H10A 0.6181 1.1602 0.4117 0.050 Uiso calc R 1 1 . .
H H10B 0.6063 1.0495 0.4334 0.050 Uiso calc R 1 1 . .
C C11' 0.69694(19) 1.08338(16) 0.29864(15) 0.0376(5) Uani d . 1 1 . .
H H11' 0.7405 1.1369 0.2667 0.045 Uiso calc R 1 1 . .
C C12' 0.58800(19) 1.09283(16) 0.26639(15) 0.0390(5) Uani d . 1 1 . .
C C13' 0.5171(2) 1.02039(18) 0.28708(19) 0.0523(6) Uani d . 1 1 . .
H H13' 0.5362 0.9634 0.3215 0.063 Uiso calc R 1 1 . .
C C14' 0.4187(2) 1.0320(2) 0.2572(2) 0.0656(8) Uani d . 1 1 . .
H H14' 0.3717 0.9827 0.2715 0.079 Uiso calc R 1 1 . .
C C15' 0.3889(3) 1.1149(2) 0.2065(2) 0.0663(8) Uani d . 1 1 . .
H H15' 0.3229 1.1216 0.1853 0.080 Uiso calc R 1 1 . .
C C16' 0.4564(2) 1.1879(2) 0.18719(19) 0.0646(8) Uani d . 1 1 . .
H H16' 0.4355 1.2451 0.1538 0.078 Uiso calc R 1 1 . .
C C17' 0.5557(2) 1.17711(19) 0.21699(17) 0.0511(6) Uani d . 1 1 . .
H H17' 0.6012 1.2273 0.2036 0.061 Uiso calc R 1 1 . .
C C18' 0.8244(2) 0.96573(17) 0.18876(16) 0.0426(5) Uani d . 1 1 B .
C C19' 0.8317(3) 1.0136(2) 0.02558(18) 0.0625(7) Uani d . 1 1 B .
H H19E 0.8961 0.9607 0.0136 0.075 Uiso calc R 1 1 . .
H H19F 0.8597 1.0712 -0.0114 0.075 Uiso calc R 1 1 . .
C C20' 0.7348(4) 0.9899(3) -0.0047(3) 0.1037(14) Uani d D 1 1 . .
H H20E 0.7151 1.0470 -0.0434 0.124 Uiso calc PR 0.808(11) 1 B 1
H H20F 0.7722 0.9398 -0.0463 0.124 Uiso calc PR 0.808(11) 1 B 1
H H20G 0.7633 0.9211 -0.0080 0.124 Uiso calc PRD 0.192(11) 1 B 2
H H20H 0.6765 0.9924 0.0550 0.124 Uiso calc PR 0.192(11) 1 B 2
C C21' 0.6423(5) 0.9649(5) 0.0372(5) 0.130(3) Uani d PDU 0.808(11) 1 B 1
H H21E 0.5852 0.9656 0.0074 0.156 Uiso calc PR 0.808(11) 1 B 1
H H21F 0.6272 0.9445 0.0997 0.156 Uiso calc PR 0.808(11) 1 B 1
C C21B 0.6635(10) 0.993(2) -0.0505(13) 0.139(11) Uani d PDU 0.192(11) 1 B 2
H H21G 0.5896 0.9748 -0.0220 0.167 Uiso calc PR 0.192(11) 1 B 2
H H21H 0.6844 1.0144 -0.1129 0.167 Uiso calc PR 0.192(11) 1 B 2
C C22' 0.6484(3) 1.2180(2) 0.6224(2) 0.0672(8) Uani d . 1 1 . .
C C23' 0.7637(4) 1.2480(3) 0.6140(3) 0.1042(13) Uani d . 1 1 . .
H H23D 0.7532 1.2958 0.6561 0.156 Uiso calc R 1 1 . .
H H23E 0.7963 1.2750 0.5521 0.156 Uiso calc R 1 1 . .
H H23F 0.8162 1.1925 0.6282 0.156 Uiso calc R 1 1 . .
C C24' 0.9608(2) 1.07943(19) 0.32042(19) 0.0547(7) Uani d . 1 1 . .
H H24' 0.9267 1.1084 0.2706 0.066 Uiso calc R 1 1 . .
C C25' 1.0732(3) 1.0147(3) 0.2794(3) 0.0983(12) Uani d . 1 1 . .
H H25D 1.1302 1.0535 0.2400 0.147 Uiso calc R 1 1 . .
H H25E 1.0579 0.9694 0.2442 0.147 Uiso calc R 1 1 . .
H H25F 1.1032 0.9798 0.3280 0.147 Uiso calc R 1 1 . .
C C26' 0.9864(3) 1.1605(2) 0.3641(2) 0.0797(10) Uani d . 1 1 . .
H H26D 1.0108 1.1342 0.4178 0.120 Uiso calc R 1 1 . .
H H26E 0.9167 1.2067 0.3815 0.120 Uiso calc R 1 1 . .
H H26F 1.0480 1.1920 0.3207 0.120 Uiso calc R 1 1 . .
N N1' 0.77724(16) 0.99098(13) 0.27705(12) 0.0383(4) Uani d . 1 1 . .
N N2' 0.80044(19) 1.03030(15) 0.12164(13) 0.0465(5) Uani d D 1 1 . .
H H2B 0.751(2) 1.0840(14) 0.1343(18) 0.056 Uiso d D 1 1 . .
N N3' 0.7605(2) 1.10746(15) 0.51766(14) 0.0518(5) Uani d . 1 1 . .
S S1' 0.90803(7) 0.85822(5) 0.16428(5) 0.0636(2) Uani d . 1 1 . .
O O1' 0.64562(17) 1.15593(13) 0.56292(12) 0.0583(5) Uani d . 1 1 . .
O O2' 0.5553(3) 1.24736(18) 0.67414(16) 0.0951(8) Uani d . 1 1 . .

loop_
_atom_site_aniso_label
_atom_site_aniso_U_11
_atom_site_aniso_U_22
_atom_site_aniso_U_33
_atom_site_aniso_U_12
_atom_site_aniso_U_13
_atom_site_aniso_U_23
C1 0.0553(16) 0.0396(13) 0.0556(16) -0.0055(12) -0.0158(13) -0.0004(12)
C2 0.087(2) 0.0430(15) 0.0595(17) -0.0047(15) -0.0210(16) -0.0064(13)
C3 0.087(2) 0.0433(16) 0.0582(18) 0.0037(15) -0.0025(16) -0.0053(13)
C4 0.0589(18) 0.0490(16) 0.0711(19) 0.0024(14) 0.0055(15) -0.0012(15)
C5 0.0475(15) 0.0442(14) 0.0639(17) -0.0053(12) -0.0048(13) -0.0023(13)
C6 0.0414(13) 0.0344(12) 0.0419(13) -0.0031(10) -0.0058(11) 0.0054(10)
C7 0.0351(12) 0.0384(12) 0.0392(12) -0.0034(10) -0.0080(10) 0.0050(10)
C8 0.0346(12) 0.0428(13) 0.0417(13) -0.0029(10) -0.0130(10) 0.0003(10)
C9 0.0367(13) 0.0357(12) 0.0453(13) -0.0054(10) -0.0092(10) -0.0058(10)
C10 0.0422(13) 0.0396(12) 0.0398(13) -0.0113(10) -0.0103(10) 0.0049(10)
C11 0.0417(13) 0.0320(11) 0.0366(12) -0.0054(10) -0.0106(10) 0.0031(9)
C12 0.0374(12) 0.0402(13) 0.0397(12) -0.0089(10) -0.0095(10) 0.0076(10)
C13 0.0594(16) 0.0463(14) 0.0548(16) -0.0104(12) -0.0237(13) 0.0024(12)
C14 0.077(2) 0.068(2) 0.0615(18) -0.0260(17) -0.0345(16) 0.0056(15)
C15 0.066(2) 0.090(2) 0.0619(18) -0.0302(18) -0.0348(16) 0.0216(17)
C16 0.0458(16) 0.073(2) 0.0647(18) 0.0000(14) -0.0163(14) 0.0203(16)
C17 0.0462(15) 0.0530(15) 0.0485(15) -0.0008(12) -0.0120(12) 0.0063(12)
C18 0.0399(13) 0.0403(13) 0.0402(13) -0.0074(10) -0.0116(10) 0.0004(10)
C19 0.036(4) 0.067(5) 0.048(4) -0.012(3) -0.005(3) 0.007(4)
C20 0.051(4) 0.062(4) 0.083(5) -0.008(3) -0.017(3) 0.004(3)
C21 0.073(6) 0.156(8) 0.084(6) -0.051(5) -0.024(4) 0.037(5)
C19A 0.041(6) 0.047(5) 0.058(7) -0.003(4) -0.010(5) 0.004(6)
C20A 0.056(7) 0.084(7) 0.124(10) -0.020(5) -0.022(7) 0.028(7)
C21A 0.085(8) 0.133(9) 0.123(9) -0.040(7) -0.055(8) 0.004(7)
C22 0.0420(15) 0.0562(17) 0.075(2) -0.0131(13) -0.0038(14) -0.0014(15)
C23 0.068(2) 0.077(2) 0.106(3) -0.0331(18) -0.0272(19) 0.0002(19)
C24 0.0475(15) 0.0580(16) 0.0446(14) 0.0017(12) -0.0183(12) -0.0066(12)
C25 0.081(2) 0.0596(17) 0.0578(17) -0.0084(15) -0.0260(16) -0.0103(14)
C26 0.083(2) 0.090(2) 0.0460(16) -0.0250(18) -0.0140(15) -0.0059(15)
N1 0.0341(10) 0.0341(10) 0.0401(10) -0.0044(8) -0.0081(8) 0.0038(8)
N2 0.0361(11) 0.0399(11) 0.0521(12) -0.0052(9) -0.0049(9) 0.0058(9)
N3 0.0430(12) 0.0489(12) 0.0484(12) -0.0117(10) -0.0106(9) 0.0017(9)
S1 0.0499(4) 0.0465(4) 0.0679(4) -0.0117(3) -0.0092(3) 0.0180(3)
O1 0.0491(10) 0.0607(11) 0.0532(10) -0.0222(9) -0.0062(8) 0.0033(9)
O2 0.0784(15) 0.0986(17) 0.0796(15) -0.0436(13) 0.0069(12) 0.0100(13)
C1' 0.0468(15) 0.0404(14) 0.0691(17) -0.0029(12) -0.0140(13) -0.0029(12)
C2' 0.0509(17) 0.0419(15) 0.102(3) -0.0105(13) -0.0093(16) -0.0047(16)
C3' 0.072(2) 0.0483(17) 0.081(2) -0.0152(15) 0.0113(17) 0.0049(16)
C4' 0.097(2) 0.0556(18) 0.0551(18) -0.0143(17) -0.0008(17) 0.0056(14)
C5' 0.0719(19) 0.0496(15) 0.0473(15) -0.0155(14) -0.0100(13) 0.0041(12)
C6' 0.0387(13) 0.0332(12) 0.0480(14) -0.0009(10) -0.0067(11) -0.0009(10)
C7' 0.0388(13) 0.0396(12) 0.0404(13) -0.0019(10) -0.0110(10) 0.0027(10)
C8' 0.0410(13) 0.0462(14) 0.0457(13) -0.0118(11) -0.0194(11) 0.0081(11)
C9' 0.0491(14) 0.0356(12) 0.0421(13) -0.0136(10) -0.0163(11) 0.0039(10)
C10' 0.0424(13) 0.0398(13) 0.0434(13) -0.0037(10) -0.0121(11) -0.0062(10)
C11' 0.0349(12) 0.0363(12) 0.0395(12) -0.0049(9) -0.0087(10) -0.0004(10)
C12' 0.0371(12) 0.0424(13) 0.0354(12) -0.0032(10) -0.0089(10) -0.0025(10)
C13' 0.0481(15) 0.0469(15) 0.0649(17) -0.0092(12) -0.0233(13) 0.0048(12)
C14' 0.0521(17) 0.0676(19) 0.084(2) -0.0183(14) -0.0281(15) 0.0017(16)
C15' 0.0501(17) 0.087(2) 0.0681(19) -0.0099(16) -0.0310(15) 0.0051(16)
C16' 0.0550(17) 0.0736(19) 0.0587(17) -0.0047(15) -0.0217(14) 0.0235(15)
C17' 0.0439(14) 0.0551(15) 0.0501(15) -0.0080(12) -0.0125(12) 0.0097(12)
C18' 0.0396(13) 0.0425(13) 0.0438(14) -0.0065(10) -0.0097(11) -0.0011(11)
C19' 0.080(2) 0.0609(17) 0.0438(15) -0.0023(15) -0.0165(14) -0.0073(13)
C20' 0.130(4) 0.085(3) 0.116(3) 0.026(3) -0.073(3) -0.045(2)
C21' 0.076(4) 0.190(7) 0.141(6) -0.005(4) -0.033(4) -0.084(5)
C21B 0.120(18) 0.21(2) 0.118(19) 0.015(16) -0.085(15) -0.071(17)
C22' 0.103(3) 0.0542(17) 0.0518(18) -0.0092(17) -0.0336(18) -0.0066(14)
C23' 0.123(3) 0.088(3) 0.136(3) -0.003(2) -0.077(3) -0.047(2)
C24' 0.0417(14) 0.0629(17) 0.0614(16) -0.0184(13) -0.0198(13) 0.0142(13)
C25' 0.053(2) 0.099(3) 0.124(3) -0.0241(19) 0.012(2) -0.010(2)
C26' 0.074(2) 0.074(2) 0.097(2) -0.0387(18) -0.0285(19) 0.0163(18)
N1' 0.0374(10) 0.0382(10) 0.0378(10) -0.0010(8) -0.0109(8) -0.0029(8)
N2' 0.0532(13) 0.0439(12) 0.0383(11) -0.0013(10) -0.0098(10) -0.0039(9)
N3' 0.0618(14) 0.0502(12) 0.0488(13) -0.0137(11) -0.0214(11) -0.0027(10)
S1' 0.0723(5) 0.0508(4) 0.0573(4) 0.0122(3) -0.0119(4) -0.0110(3)
O1' 0.0712(13) 0.0577(11) 0.0489(10) -0.0128(10) -0.0153(9) -0.0141(9)
O2' 0.126(2) 0.0889(17) 0.0638(14) -0.0097(15) -0.0097(15) -0.0323(13)

loop_
_atom_type_symbol
_atom_type_description
_atom_type_scat_dispersion_real
_atom_type_scat_dispersion_imag
_atom_type_scat_source
C C 0.0033 0.0016 'International Tables Vol C Tables 4.2.6.8 and 6.1.1.4'
H H 0.0000 0.0000 'International Tables Vol C Tables 4.2.6.8 and 6.1.1.4'
N N 0.0061 0.0033 'International Tables Vol C Tables 4.2.6.8 and 6.1.1.4'
O O 0.0106 0.0060 'International Tables Vol C Tables 4.2.6.8 and 6.1.1.4'
S S 0.1246 0.1234 'International Tables Vol C Tables 4.2.6.8 and 6.1.1.4'

loop_
_geom_angle_atom_site_label_1
_geom_angle_atom_site_label_2
_geom_angle_atom_site_label_3
_geom_angle
C2 C1 C6 121.0(3)
C3 C2 C1 120.2(3)
C4 C3 C2 119.7(3)
C3 C4 C5 120.7(3)
C4 C5 C6 120.7(3)
C1 C6 C5 117.7(2)
C1 C6 C7 120.2(2)
C5 C6 C7 121.9(2)
N1 C7 C6 112.84(18)
N1 C7 C8 108.94(17)
C6 C7 C8 114.69(18)
C9 C8 C7 107.00(18)
C9 C8 C24 112.99(19)
C7 C8 C24 114.41(19)
N3 C9 C10 126.8(2)
N3 C9 C8 116.7(2)
C10 C9 C8 116.37(18)
C9 C10 C11 113.70(18)
N1 C11 C12 113.53(17)
N1 C11 C10 111.04(17)
C12 C11 C10 109.10(17)
C17 C12 C13 119.0(2)
C17 C12 C11 119.2(2)
C13 C12 C11 121.7(2)
C14 C13 C12 119.9(3)
C15 C14 C13 121.0(3)
C14 C15 C16 119.8(3)
C15 C16 C17 120.2(3)
C12 C17 C16 120.1(3)
N2 C18 N1 117.25(19)
N2 C18 S1 120.61(17)
N1 C18 S1 122.14(17)
N2 C19 C20 113.6(7)
C21 C20 C19 128.4(9)
N2 C19A C20A 110.5(9)
C21A C20A C19A 125.6(17)
O2 C22 O1 116.8(3)
O2 C22 C23 125.2(3)
O1 C22 C23 118.0(2)
C25 C24 C26 110.6(2)
C25 C24 C8 110.8(2)
C26 C24 C8 111.2(2)
C18 N1 C7 118.77(17)
C18 N1 C11 121.98(18)
C7 N1 C11 116.88(16)
C18 N2 C19 125.1(9)
C18 N2 C19A 125.7(12)
C19 N2 C19A 13.4(9)
C9 N3 O1 110.32(19)
C22 O1 N3 113.1(2)
C6' C1' C2' 120.6(3)
C3' C2' C1' 120.3(3)
C4' C3' C2' 119.9(3)
C3' C4' C5' 120.6(3)
C4' C5' C6' 120.8(3)
C5' C6' C1' 117.8(2)
C5' C6' C7' 121.9(2)
C1' C6' C7' 120.2(2)
N1' C7' C6' 112.87(18)
N1' C7' C8' 108.90(18)
C6' C7' C8' 114.76(19)
C9' C8' C7' 106.55(18)
C9' C8' C24' 114.2(2)
C7' C8' C24' 113.7(2)
N3' C9' C10' 126.9(2)
N3' C9' C8' 116.2(2)
C10' C9' C8' 116.8(2)
C9' C10' C11' 113.53(19)
N1' C11' C12' 113.38(18)
N1' C11' C10' 111.27(17)
C12' C11' C10' 109.11(18)
C17' C12' C13' 118.3(2)
C17' C12' C11' 119.5(2)
C13' C12' C11' 122.2(2)
C14' C13' C12' 120.5(2)
C15' C14' C13' 120.8(3)
C16' C15' C14' 119.6(3)
C15' C16' C17' 120.2(2)
C12' C17' C16' 120.7(2)
N2' C18' N1' 116.9(2)
N2' C18' S1' 120.92(18)
N1' C18' S1' 122.16(17)
N2' C19' C20' 114.6(3)
C21' C20' C21B 64.5(12)
C21' C20' C19' 132.0(5)
C21B C20' C19' 160.3(15)
O2' C22' O1' 116.3(3)
O2' C22' C23' 126.2(3)
O1' C22' C23' 117.4(3)
C25' C24' C26' 110.1(2)
C25' C24' C8' 110.5(2)
C26' C24' C8' 111.2(2)
C18' N1' C7' 118.78(19)
C18' N1' C11' 121.82(18)
C7' N1' C11' 116.83(18)
C18' N2' C19' 125.3(2)
C9' N3' O1' 110.1(2)
C22' O1' N3' 113.1(2)

loop_
_geom_bond_atom_site_label_1
_geom_bond_atom_site_label_2
_geom_bond_distance
C1 C2 1.380(4)
C1 C6 1.382(3)
C2 C3 1.365(4)
C3 C4 1.356(4)
C4 C5 1.379(4)
C5 C6 1.384(3)
C6 C7 1.524(3)
C7 N1 1.484(3)
C7 C8 1.529(3)
C8 C9 1.502(3)
C8 C24 1.542(3)
C9 N3 1.268(3)
C9 C10 1.486(3)
C10 C11 1.531(3)
C11 N1 1.486(3)
C11 C12 1.516(3)
C12 C17 1.381(3)
C12 C13 1.383(3)
C13 C14 1.381(4)
C14 C15 1.358(4)
C15 C16 1.369(4)
C16 C17 1.389(4)
C18 N2 1.334(3)
C18 N1 1.362(3)
C18 S1 1.688(2)
C19 N2 1.456(6)
C19 C20 1.515(7)
C20 C21 1.236(8)
C19A N2 1.459(7)
C19A C20A 1.521(10)
C20A C21A 1.231(10)
C22 O2 1.195(3)
C22 O1 1.354(3)
C22 C23 1.470(4)
C24 C25 1.510(4)
C24 C26 1.521(4)
N3 O1 1.443(2)
C1' C6' 1.384(3)
C1' C2' 1.385(4)
C2' C3' 1.361(4)
C3' C4' 1.353(5)
C4' C5' 1.379(4)
C5' C6' 1.381(3)
C6' C7' 1.521(3)
C7' N1' 1.482(3)
C7' C8' 1.533(3)
C8' C9' 1.507(3)
C8' C24' 1.543(3)
C9' N3' 1.269(3)
C9' C10' 1.488(3)
C10' C11' 1.522(3)
C11' N1' 1.490(3)
C11' C12' 1.514(3)
C12' C17' 1.377(3)
C12' C13' 1.384(3)
C13' C14' 1.371(4)
C14' C15' 1.365(4)
C15' C16' 1.364(4)
C16' C17' 1.381(4)
C18' N2' 1.338(3)
C18' N1' 1.366(3)
C18' S1' 1.685(2)
C19' N2' 1.442(3)
C19' C20' 1.478(5)
C20' C21' 1.191(5)
C20' C21B 1.252(8)
C22' O2' 1.203(4)
C22' O1' 1.353(3)
C22' C23' 1.484(5)
C24' C25' 1.508(4)
C24' C26' 1.513(4)
N3' O1' 1.444(3)

loop_
_geom_hbond_atom_site_label_D
_geom_hbond_atom_site_label_H
_geom_hbond_atom_site_label_A
_geom_hbond_site_symmetry_A
_geom_hbond_distance_DH
_geom_hbond_distance_HA
_geom_hbond_distance_DA
_geom_hbond_angle_DHA
C2 H2 O2 2_765 0.93 2.59 3.299(4) 134
C2' H2' O2' 2_676 0.93 2.59 3.331(4) 137

_cod_database_fobs_code 2240899
